data_8100859
loop_
_publ_author_name
'Peters, E.-M.'
'Peters, K.'
'Michieletto, I.'
'Fabris, F.'
'De Lucchi, O.'

_publ_section_title
;
Crystal structure of (2R,3S)-2exo-[1R-(2S-isopropyl-5R-methylcyclohexyloxy)]-
2endo,3exo-dihydroxymethyl-bicyclo[2.2.1]hept-5-ene, 
(CH~2 ~OH)~ 2~C~7~H~7~OC~6~H~9~(CH~3~)(C~3~H~7~)
;
_journal_issue 1
_journal_name_full 'Zeitschrift f\"ur Kristallographie - New Crystal Structures'
_journal_page_first 117
_journal_page_last 118
_journal_volume 216
_journal_year 2001
_chemical_formula_structural '(CH2OH2) C7H7 O C6H9 (CH3) (C3H7)'
_chemical_formula_sum 'C19 H32 O3'
_chemical_formula_weight 308.46
_space_group_IT_number 19
_symmetry_cell_setting orthorhombic
_symmetry_space_group_name_Hall 'P 2ac 2ab'
_symmetry_space_group_name_H-M 'P 21 21 21'
_cell_angle_alpha 90.00
_cell_angle_beta 90.00
_cell_angle_gamma 90.00
_cell_formula_units_Z 4
_cell_length_a 7.511(2)
_cell_length_b 9.5570(10)
_cell_length_c 24.411(5)
_cell_measurement_temperature 293(2)
_cell_volume 1752.3(6)
_diffrn_ambient_temperature 293(2)
_exptl_crystal_density_diffrn 1.169
_cod_database_code 8100859

loop_
_symmetry_equiv_pos_as_xyz
'x, y, z'
'-x+1/2, -y, z+1/2'
'-x, y+1/2, -z+1/2'
'x+1/2, -y+1/2, -z'

loop_
_atom_site_label
_atom_site_type_symbol
_atom_site_fract_x
_atom_site_fract_y
_atom_site_fract_z
_atom_site_U_iso_or_equiv
_atom_site_adp_type
_atom_site_occupancy
_atom_site_calc_flag
_atom_site_refinement_flags
_atom_site_disorder_group
C1 C 0.0198(3) 0.1825(2) 0.81808(8) 0.0431(5) Uani 1 d . .
H1 H 0.0746 0.2506 0.7933 0.080 Uiso 1 calc R .
C2 C 0.1021(3) 0.17435(19) 0.87687(8) 0.0347(4) Uani 1 d . .
C3 C -0.0466(3) 0.0923(2) 0.90890(8) 0.0393(5) Uani 1 d . .
H3 H 0.0001 0.0004 0.9194 0.080 Uiso 1 calc R .
C4 C -0.1946(3) 0.0717(2) 0.86462(9) 0.0485(5) Uani 1 d . .
H4 H -0.3140 0.0505 0.8785 0.080 Uiso 1 calc R .
C5 C -0.1197(4) -0.0300(2) 0.82318(10) 0.0538(6) Uani 1 d . .
H5 H -0.1575 -0.1215 0.8176 0.080 Uiso 1 calc R .
C6 C 0.0076(4) 0.0337(2) 0.79665(9) 0.0506(6) Uani 1 d . .
H6 H 0.0784 -0.0053 0.7694 0.080 Uiso 1 calc R .
C7 C -0.1754(3) 0.2089(2) 0.83228(9) 0.0504(6) Uani 1 d . .
H7A H -0.2517 0.2126 0.8002 0.080 Uiso 1 calc R .
H7B H -0.1926 0.2914 0.8548 0.080 Uiso 1 calc R .
C8 C 0.2812(3) 0.0995(2) 0.87986(8) 0.0416(5) Uani 1 d . .
H8A H 0.2674 0.0042 0.8668 0.080 Uiso 1 calc R .
H8B H 0.3656 0.1465 0.8561 0.080 Uiso 1 calc R .
O8 O 0.3487(3) 0.0973(2) 0.93365(8) 0.0629(5) Uani 1 d . .
H8 H 0.385(5) 0.170(3) 0.9415(12) 0.067(10) Uiso 1 d . .
C9 C -0.1222(3) 0.1636(3) 0.95939(9) 0.0481(5) Uani 1 d . .
H9A H -0.1574 0.2581 0.9498 0.080 Uiso 1 calc R .
H9B H -0.2282 0.1138 0.9710 0.080 Uiso 1 calc R .
O9 O -0.0007(3) 0.1695(2) 1.00387(7) 0.0648(5) Uani 1 d . .
H9 H 0.095(9) 0.183(6) 0.9900(19) 0.18(2) Uiso 1 d . .
O10 O 0.1222(2) 0.30864(13) 0.90314(5) 0.0358(3) Uani 1 d . .
C11 C 0.1655(3) 0.43263(19) 0.87258(7) 0.0349(4) Uani 1 d . .
H11 H 0.0698 0.4508 0.8462 0.080 Uiso 1 calc R .
C12 C 0.1712(3) 0.5534(2) 0.91409(8) 0.0359(4) Uani 1 d . .
H12 H 0.2750 0.5369 0.9376 0.080 Uiso 1 calc R .
C13 C 0.2063(3) 0.6907(2) 0.88326(9) 0.0474(5) Uani 1 d . .
H13A H 0.1079 0.7092 0.8586 0.080 Uiso 1 calc R .
H13B H 0.2126 0.7671 0.9094 0.080 Uiso 1 calc R .
C14 C 0.3784(4) 0.6852(2) 0.85068(9) 0.0507(6) Uani 1 d . .
H14A H 0.3926 0.7717 0.8304 0.080 Uiso 1 calc R .
H14B H 0.4782 0.6764 0.8757 0.080 Uiso 1 calc R .
C15 C 0.3790(3) 0.5630(2) 0.81114(8) 0.0462(5) Uani 1 d . .
H15 H 0.2815 0.5775 0.7851 0.080 Uiso 1 calc R .
C16 C 0.3421(3) 0.4260(2) 0.84167(8) 0.0416(5) Uani 1 d . .
H16A H 0.3387 0.3493 0.8157 0.080 Uiso 1 calc R .
H16B H 0.4379 0.4080 0.8674 0.080 Uiso 1 calc R .
C17 C 0.0087(3) 0.5601(2) 0.95202(8) 0.0421(5) Uani 1 d . .
H17 H -0.0023 0.4679 0.9692 0.080 Uiso 1 calc R .
C18 C -0.1665(3) 0.5881(3) 0.92259(11) 0.0621(7) Uani 1 d . .
H18A H -0.1824 0.5205 0.8939 0.080 Uiso 1 calc R .
H18B H -0.1643 0.6804 0.9071 0.080 Uiso 1 calc R .
H18C H -0.2630 0.5811 0.9482 0.080 Uiso 1 calc R .
C19 C 0.0362(4) 0.6656(2) 0.99827(9) 0.0569(6) Uani 1 d . .
H19A H 0.1464 0.6461 1.0166 0.080 Uiso 1 calc R .
H19B H -0.0603 0.6585 1.0239 0.080 Uiso 1 calc R .
H19C H 0.0396 0.7585 0.9833 0.080 Uiso 1 calc R .
C20 C 0.5506(4) 0.5533(3) 0.77846(10) 0.0659(8) Uani 1 d . .
H20A H 0.5707 0.6400 0.7596 0.080 Uiso 1 calc R .
H20B H 0.5413 0.4787 0.7523 0.080 Uiso 1 calc R .
H20C H 0.6482 0.5352 0.8028 0.080 Uiso 1 calc R .

loop_
_atom_site_aniso_label
_atom_site_aniso_U_11
_atom_site_aniso_U_22
_atom_site_aniso_U_33
_atom_site_aniso_U_23
_atom_site_aniso_U_13
_atom_site_aniso_U_12
C1 0.0544(13) 0.0385(10) 0.0363(9) -0.0018(8) -0.0076(10) 0.0029(10)
C2 0.0382(11) 0.0311(9) 0.0349(9) -0.0004(8) 0.0012(8) 0.0027(8)
C3 0.0367(11) 0.0371(10) 0.0442(10) -0.0017(9) -0.0003(9) -0.0025(8)
C4 0.0393(12) 0.0472(13) 0.0590(13) -0.0060(10) -0.0026(10) -0.0009(10)
C5 0.0572(15) 0.0451(12) 0.0591(13) -0.0120(11) -0.0148(12) 0.0011(12)
C6 0.0586(15) 0.0481(12) 0.0451(11) -0.0121(10) -0.0071(12) 0.0045(12)
C7 0.0493(13) 0.0504(13) 0.0515(12) -0.0095(10) -0.0148(11) 0.0099(11)
C8 0.0409(12) 0.0386(10) 0.0453(11) 0.0006(9) 0.0016(10) 0.0059(9)
O8 0.0656(12) 0.0620(12) 0.0612(10) 0.0021(9) -0.0242(9) 0.0125(10)
C9 0.0428(13) 0.0542(13) 0.0472(11) 0.0007(11) 0.0074(10) -0.0050(11)
O9 0.0607(11) 0.0928(13) 0.0410(8) -0.0041(9) 0.0037(9) -0.0046(11)
O10 0.0452(8) 0.0304(6) 0.0318(6) -0.0022(5) 0.0021(6) -0.0008(6)
C11 0.0402(10) 0.0319(9) 0.0327(8) 0.0032(8) -0.0007(8) 0.0025(8)
C12 0.0372(11) 0.0337(9) 0.0367(9) -0.0025(8) -0.0018(8) -0.0003(8)
C13 0.0547(14) 0.0326(10) 0.0550(12) 0.0032(10) 0.0006(11) 0.0017(9)
C14 0.0566(14) 0.0410(12) 0.0544(12) 0.0075(10) 0.0075(11) -0.0073(11)
C15 0.0505(13) 0.0500(12) 0.0380(10) 0.0105(9) 0.0012(10) -0.0017(11)
C16 0.0472(12) 0.0425(11) 0.0351(9) -0.0006(9) 0.0042(9) 0.0012(10)
C17 0.0446(12) 0.0378(10) 0.0438(10) -0.0068(8) 0.0050(10) 0.0038(10)
C18 0.0473(14) 0.0671(16) 0.0718(16) -0.0187(14) 0.0041(13) 0.0099(12)
C19 0.0678(18) 0.0504(13) 0.0526(12) -0.0127(11) 0.0082(12) -0.0014(12)
C20 0.072(2) 0.0706(16) 0.0548(13) 0.0099(13) 0.0196(13) -0.0080(15)

loop_
_geom_bond_atom_site_label_1
_geom_bond_atom_site_label_2
_geom_bond_distance
_geom_bond_site_symmetry_2
_geom_bond_publ_flag
C1 C6 1.519(3) . ?
C1 C7 1.527(3) . ?
C1 C2 1.565(3) . ?
C1 H1 0.9800 . ?
C2 O10 1.443(2) . ?
C2 C8 1.526(3) . ?
C2 C3 1.573(3) . ?
C3 C9 1.519(3) . ?
C3 C4 1.563(3) . ?
C3 H3 0.9800 . ?
C4 C5 1.511(3) . ?
C4 C7 1.537(3) . ?
C4 H4 0.9800 . ?
C5 C6 1.305(4) . ?
C5 H5 0.9300 . ?
C6 H6 0.9300 . ?
C7 H7A 0.9700 . ?
C7 H7B 0.9700 . ?
C8 O8 1.408(3) . ?
C8 H8A 0.9700 . ?
C8 H8B 0.9700 . ?
O8 H8 0.77(3) . ?
C9 O9 1.420(3) . ?
C9 H9A 0.9700 . ?
C9 H9B 0.9700 . ?
O9 H9 0.81(6) . ?
O10 C11 1.437(2) . ?
C11 C16 1.528(3) . ?
C11 C12 1.536(2) . ?
C11 H11 0.9800 . ?
C12 C17 1.533(3) . ?
C12 C13 1.536(3) . ?
C12 H12 0.9800 . ?
C13 C14 1.518(3) . ?
C13 H13A 0.9700 . ?
C13 H13B 0.9700 . ?
C14 C15 1.515(3) . ?
C14 H14A 0.9700 . ?
C14 H14B 0.9700 . ?
C15 C20 1.518(3) . ?
C15 C16 1.532(3) . ?
C15 H15 0.9800 . ?
C16 H16A 0.9700 . ?
C16 H16B 0.9700 . ?
C17 C18 1.523(3) . ?
C17 C19 1.528(3) . ?
C17 H17 0.9800 . ?
C18 H18A 0.9600 . ?
C18 H18B 0.9600 . ?
C18 H18C 0.9600 . ?
C19 H19A 0.9600 . ?
C19 H19B 0.9600 . ?
C19 H19C 0.9600 . ?
C20 H20A 0.9600 . ?
C20 H20B 0.9600 . ?
C20 H20C 0.9600 . ?

loop_
_cod_related_entry_id
_cod_related_entry_database
_cod_related_entry_code
1 ChemSpider 21183647
